data_2215635
loop_
_publ_author_name
'Wen Qin'
'Ye Zhang'
'Heng-Shan Wang'
'Yong Zhang'

_publ_section_title
2-(2-Hydroxyethyl)-6-[(2-hydroxyethyl)amino]-5-nitro-1<i>H</i>-benzo[<i>de</i>]isoquinoline-1,3(2<i>H</i>)-dione
_journal_coeditor_code PV2026
_journal_issue 10
_journal_name_full 'Acta Crystallographica Section E'
_journal_page_first o3995
_journal_page_last o3995
_journal_paper_doi 10.1107/S160053680704295X
_journal_volume 63
_journal_year 2007
_chemical_formula_iupac 'C16 H15 N3 O6'
_chemical_formula_moiety 'C16 H15 N3 O6'
_chemical_formula_sum 'C16 H15 N3 O6'
_chemical_formula_weight 345.31
_chemical_name_systematic
;
2-(2-Hydroxyethyl)-6-[(2-hydroxyethyl)amino]-5-nitro-
 1H-benzo[de]isoquinoline-1,3(2H)-dione
;
_space_group_IT_number 1
_symmetry_cell_setting triclinic
_symmetry_space_group_name_Hall 'P 1'
_symmetry_space_group_name_H-M 'P 1'
_atom_sites_solution_hydrogens geom
_atom_sites_solution_primary direct
_atom_sites_solution_secondary difmap
_audit_creation_method SHELXL-97
_cell_angle_alpha 80.490(15)
_cell_angle_beta 81.977(15)
_cell_angle_gamma 77.324(14)
_cell_formula_units_Z 1
_cell_length_a 4.7125(12)
_cell_length_b 8.032(2)
_cell_length_c 9.997(3)
_cell_measurement_reflns_used 1321
_cell_measurement_temperature 193(2)
_cell_measurement_theta_max 25.3
_cell_measurement_theta_min 3.1
_cell_volume 361.99(17)
_computing_cell_refinement 'CrystalClear (Rigaku, 1999)'
_computing_data_collection 'CrystalClear (Rigaku, 1999)'
_computing_data_reduction 'CrystalStructure (Rigaku/MSC, 2000)'
_computing_molecular_graphics 'SHELXTL (Sheldrick, 2000)'
_computing_publication_material 'SHELXTL (Sheldrick, 2000) and PLATON (Spek, 2003)'
_computing_structure_refinement 'SHELXL97 (Sheldrick, 1997)'
_computing_structure_solution 'SHELXS97 (Sheldrick, 1997)'
_diffrn_ambient_temperature 193(2)
_diffrn_detector_area_resol_mean 7.31
_diffrn_measured_fraction_theta_full 0.989
_diffrn_measured_fraction_theta_max 0.989
_diffrn_measurement_device_type 'Rigaku Mercury'
_diffrn_measurement_method \w
_diffrn_radiation_monochromator graphite
_diffrn_radiation_source 'fine-focus sealed tube'
_diffrn_radiation_type MoK\a
_diffrn_radiation_wavelength 0.71070
_diffrn_reflns_av_R_equivalents 0.0338
_diffrn_reflns_av_sigmaI/netI 0.0420
_diffrn_reflns_limit_h_max 5
_diffrn_reflns_limit_h_min -5
_diffrn_reflns_limit_k_max 8
_diffrn_reflns_limit_k_min -9
_diffrn_reflns_limit_l_max 12
_diffrn_reflns_limit_l_min -12
_diffrn_reflns_number 3566
_diffrn_reflns_theta_full 25.35
_diffrn_reflns_theta_max 25.35
_diffrn_reflns_theta_min 3.11
_exptl_absorpt_coefficient_mu 0.124
_exptl_absorpt_correction_T_max 0.982
_exptl_absorpt_correction_T_min 0.964
_exptl_absorpt_correction_type multi-scan
_exptl_absorpt_process_details '(Jacobson, 1998)'
_exptl_crystal_colour light-brown
_exptl_crystal_density_diffrn 1.584
_exptl_crystal_density_method 'not measured'
_exptl_crystal_description block
_exptl_crystal_F_000 180
_exptl_crystal_size_max 0.30
_exptl_crystal_size_mid 0.18
_exptl_crystal_size_min 0.15
_refine_diff_density_max 0.179
_refine_diff_density_min -0.177
_refine_ls_extinction_method none
_refine_ls_goodness_of_fit_ref 1.046
_refine_ls_hydrogen_treatment constr
_refine_ls_matrix_type full
_refine_ls_number_parameters 229
_refine_ls_number_reflns 1318
_refine_ls_number_restraints 3
_refine_ls_restrained_S_all 1.045
_refine_ls_R_factor_all 0.0490
_refine_ls_R_factor_gt 0.0380
_refine_ls_shift/su_max 0.000
_refine_ls_shift/su_mean 0.000
_refine_ls_structure_factor_coef Fsqd
_refine_ls_weighting_details 'calc w=1/[\s^2^(Fo^2^)+(0.0480P)^2^] where P=(Fo^2^+2Fc^2^)/3'
_refine_ls_weighting_scheme calc
_refine_ls_wR_factor_gt 0.0796
_refine_ls_wR_factor_ref 0.0859
_reflns_number_gt 1107
_reflns_number_total 1318
_reflns_threshold_expression >2sigma(I)
_cod_data_source_file pv2026.cif
_cod_data_source_block I
_cod_original_cell_volume 361.98(17)
_cod_database_code 2215635
_cod_database_fobs_code 2215635

loop_
_symmetry_equiv_pos_as_xyz
'x, y, z'

loop_
_atom_site_type_symbol
_atom_site_label
_atom_site_fract_x
_atom_site_fract_y
_atom_site_fract_z
_atom_site_U_iso_or_equiv
_atom_site_adp_type
_atom_site_calc_flag
_atom_site_refinement_flags
_atom_site_occupancy
O O1 0.0483(6) 0.6442(3) 0.4925(3) 0.0350(6) Uani d . 1
O O2 -0.4438(5) 0.2532(3) 0.4083(2) 0.0310(6) Uani d . 1
O O3 -0.1177(6) 0.6283(3) 0.0831(3) 0.0369(7) Uani d . 1
H H3 -0.2257 0.5893 0.0411 0.055 Uiso calc R 1
O O4 0.5170(6) 0.5645(3) 0.8901(3) 0.0352(7) Uani d . 1
O O5 0.5728(5) 0.3339(3) 1.0369(2) 0.0302(6) Uani d . 1
O O6 0.4894(5) -0.0077(3) 1.2695(3) 0.0327(6) Uani d . 1
H H6 0.4856 0.0642 1.3223 0.049 Uiso calc R 1
N N1 -0.1985(6) 0.4477(3) 0.4497(3) 0.0223(6) Uani d . 1
N N2 0.4703(6) 0.4170(4) 0.9316(3) 0.0254(7) Uani d . 1
N N3 0.2847(6) 0.0970(4) 1.0246(3) 0.0268(7) Uani d . 1
H H3A 0.4202 0.1329 1.0579 0.032 Uiso calc R 1
C C1 -0.0264(7) 0.5052(4) 0.5296(4) 0.0239(8) Uani d . 1
C C2 0.0537(7) 0.3942(4) 0.6543(3) 0.0204(8) Uani d . 1
C C3 -0.0248(7) 0.2296(4) 0.6918(3) 0.0199(8) Uani d . 1
C C4 -0.1870(8) 0.1753(4) 0.6044(4) 0.0224(8) Uani d . 1
C C5 -0.2869(7) 0.2916(4) 0.4813(3) 0.0225(8) Uani d . 1
C C6 0.2177(7) 0.4469(4) 0.7355(3) 0.0203(7) Uani d . 1
H H6A 0.2746 0.5550 0.7094 0.024 Uiso calc R 1
C C7 0.3036(7) 0.3451(4) 0.8560(3) 0.0212(8) Uani d . 1
C C8 0.2187(7) 0.1832(4) 0.9034(3) 0.0213(8) Uani d . 1
C C9 0.0624(7) 0.1209(4) 0.8121(3) 0.0209(8) Uani d . 1
C C10 -0.0009(8) -0.0452(4) 0.8333(4) 0.0256(8) Uani d . 1
H H10 0.0634 -0.1235 0.9104 0.031 Uiso calc R 1
C C11 -0.1535(8) -0.0975(4) 0.7455(4) 0.0299(9) Uani d . 1
H H11 -0.1930 -0.2105 0.7631 0.036 Uiso calc R 1
C C12 -0.2508(7) 0.0134(4) 0.6310(4) 0.0273(8) Uani d . 1
H H12 -0.3600 -0.0226 0.5721 0.033 Uiso calc R 1
C C13 -0.2808(8) 0.5604(5) 0.3226(4) 0.0271(8) Uani d . 1
H H13A -0.2958 0.6823 0.3338 0.033 Uiso calc R 1
H H13B -0.4741 0.5465 0.3034 0.033 Uiso calc R 1
C C14 -0.0527(8) 0.5139(5) 0.2042(4) 0.0324(9) Uani d . 1
H H14A 0.1427 0.5197 0.2266 0.039 Uiso calc R 1
H H14B -0.0475 0.3944 0.1894 0.039 Uiso calc R 1
C C15 0.1779(8) -0.0454(4) 1.1135(4) 0.0268(8) Uani d . 1
H H15A 0.2988 -0.1572 1.0924 0.032 Uiso calc R 1
H H15B -0.0274 -0.0427 1.1002 0.032 Uiso calc R 1
C C16 0.1987(8) -0.0229(5) 1.2586(4) 0.0298(8) Uani d . 1
H H16A 0.0589 0.0819 1.2829 0.036 Uiso calc R 1
H H16B 0.1493 -0.1234 1.3220 0.036 Uiso calc R 1

loop_
_atom_site_aniso_label
_atom_site_aniso_U_11
_atom_site_aniso_U_22
_atom_site_aniso_U_33
_atom_site_aniso_U_12
_atom_site_aniso_U_13
_atom_site_aniso_U_23
O1 0.0485(16) 0.0283(14) 0.0310(16) -0.0174(12) -0.0105(12) 0.0057(11)
O2 0.0355(14) 0.0332(14) 0.0283(15) -0.0107(11) -0.0100(12) -0.0053(11)
O3 0.0543(19) 0.0443(17) 0.0191(15) -0.0272(14) -0.0125(13) 0.0061(12)
O4 0.0468(17) 0.0327(15) 0.0326(15) -0.0215(13) -0.0102(12) -0.0004(11)
O5 0.0357(15) 0.0341(14) 0.0240(15) -0.0108(11) -0.0122(12) -0.0001(11)
O6 0.0351(15) 0.0335(14) 0.0320(17) -0.0054(12) -0.0121(12) -0.0065(11)
N1 0.0257(15) 0.0229(15) 0.0178(16) -0.0048(12) -0.0050(12) 0.0007(11)
N2 0.0271(17) 0.0287(17) 0.0234(18) -0.0114(14) -0.0015(14) -0.0051(13)
N3 0.0280(17) 0.0281(15) 0.0258(18) -0.0092(13) -0.0064(13) 0.0000(13)
C1 0.0228(19) 0.027(2) 0.022(2) -0.0060(16) -0.0024(15) -0.0040(15)
C2 0.0190(18) 0.0206(18) 0.021(2) -0.0047(14) 0.0021(15) -0.0034(14)
C3 0.0185(18) 0.0219(18) 0.019(2) -0.0046(15) 0.0004(15) -0.0040(14)
C4 0.0233(18) 0.0199(18) 0.024(2) -0.0046(14) 0.0022(15) -0.0056(14)
C5 0.0243(19) 0.026(2) 0.018(2) -0.0075(16) -0.0031(16) -0.0030(15)
C6 0.0188(17) 0.0230(18) 0.019(2) -0.0073(14) 0.0005(14) -0.0011(13)
C7 0.0196(18) 0.0215(19) 0.024(2) -0.0065(15) 0.0005(15) -0.0065(15)
C8 0.0196(18) 0.0272(19) 0.017(2) -0.0056(15) -0.0015(15) -0.0027(15)
C9 0.0186(17) 0.0212(18) 0.022(2) -0.0041(14) 0.0028(15) -0.0036(14)
C10 0.031(2) 0.0255(19) 0.020(2) -0.0068(16) -0.0031(15) 0.0001(14)
C11 0.037(2) 0.0217(17) 0.034(2) -0.0101(16) -0.0050(17) -0.0049(15)
C12 0.028(2) 0.032(2) 0.026(2) -0.0112(16) -0.0066(16) -0.0046(16)
C13 0.0290(19) 0.0309(19) 0.021(2) -0.0071(16) -0.0092(15) 0.0046(14)
C14 0.030(2) 0.048(2) 0.020(2) -0.0107(18) -0.0049(16) -0.0004(16)
C15 0.029(2) 0.0255(18) 0.026(2) -0.0083(16) -0.0032(16) 0.0009(15)
C16 0.034(2) 0.0304(18) 0.026(2) -0.0132(16) -0.0049(16) 0.0033(15)

loop_
_atom_type_symbol
_atom_type_description
_atom_type_scat_dispersion_real
_atom_type_scat_dispersion_imag
_atom_type_scat_source
C C 0.0033 0.0000 'International Tables Vol C Tables 4.2.6.8 and 6.1.1.4'
H H 0.0000 0.0000 'International Tables Vol C Tables 4.2.6.8 and 6.1.1.4'
N N 0.0061 0.0000 'International Tables Vol C Tables 4.2.6.8 and 6.1.1.4'
O O 0.0106 0.0000 'International Tables Vol C Tables 4.2.6.8 and 6.1.1.4'

loop_
_geom_angle_atom_site_label_1
_geom_angle_atom_site_label_2
_geom_angle_atom_site_label_3
_geom_angle
C14 O3 H3 109.5
C16 O6 H6 109.5
C5 N1 C1 123.9(3)
C5 N1 C13 118.8(3)
C1 N1 C13 117.3(3)
O4 N2 O5 119.8(3)
O4 N2 C7 119.1(3)
O5 N2 C7 121.1(3)
C8 N3 C15 133.1(3)
C8 N3 H3A 113.4
C15 N3 H3A 113.4
O1 C1 N1 119.7(3)
O1 C1 C2 123.2(3)
N1 C1 C2 117.1(3)
C6 C2 C3 119.2(3)
C6 C2 C1 118.8(3)
C3 C2 C1 122.0(3)
C4 C3 C9 120.5(3)
C4 C3 C2 118.4(3)
C9 C3 C2 121.2(3)
C12 C4 C3 120.6(3)
C12 C4 C5 119.0(3)
C3 C4 C5 120.3(3)
O2 C5 N1 119.8(3)
O2 C5 C4 122.1(3)
N1 C5 C4 118.1(3)
C2 C6 C7 121.4(3)
C2 C6 H6A 119.3
C7 C6 H6A 119.3
C6 C7 N2 115.4(3)
C6 C7 C8 122.2(3)
N2 C7 C8 122.3(3)
N3 C8 C7 120.2(3)
N3 C8 C9 123.4(3)
C7 C8 C9 116.4(3)
C10 C9 C3 116.8(3)
C10 C9 C8 123.9(3)
C3 C9 C8 119.3(3)
C11 C10 C9 121.9(3)
C11 C10 H10 119.1
C9 C10 H10 119.1
C10 C11 C12 120.8(3)
C10 C11 H11 119.6
C12 C11 H11 119.6
C4 C12 C11 119.3(3)
C4 C12 H12 120.4
C11 C12 H12 120.4
N1 C13 C14 110.0(3)
N1 C13 H13A 109.7
C14 C13 H13A 109.7
N1 C13 H13B 109.7
C14 C13 H13B 109.7
H13A C13 H13B 108.2
O3 C14 C13 110.8(3)
O3 C14 H14A 109.5
C13 C14 H14A 109.5
O3 C14 H14B 109.5
C13 C14 H14B 109.5
H14A C14 H14B 108.1
N3 C15 C16 107.1(3)
N3 C15 H15A 110.3
C16 C15 H15A 110.3
N3 C15 H15B 110.3
C16 C15 H15B 110.3
H15A C15 H15B 108.5
O6 C16 C15 108.5(3)
O6 C16 H16A 110.0
C15 C16 H16A 110.0
O6 C16 H16B 110.0
C15 C16 H16B 110.0
H16A C16 H16B 108.4

loop_
_geom_bond_atom_site_label_1
_geom_bond_atom_site_label_2
_geom_bond_distance
O1 C1 1.227(4)
O2 C5 1.225(4)
O3 C14 1.420(4)
O3 H3 0.8400
O4 N2 1.245(4)
O5 N2 1.248(4)
O6 C16 1.423(4)
O6 H6 0.8400
N1 C5 1.381(4)
N1 C1 1.405(4)
N1 C13 1.479(5)
N2 C7 1.425(4)
N3 C8 1.333(4)
N3 C15 1.464(4)
N3 H3A 0.8800
C1 C2 1.452(5)
C2 C6 1.367(5)
C2 C3 1.428(4)
C3 C4 1.413(5)
C3 C9 1.419(5)
C4 C12 1.374(5)
C4 C5 1.482(5)
C6 C7 1.396(5)
C6 H6A 0.9500
C7 C8 1.431(4)
C8 C9 1.458(5)
C9 C10 1.406(5)
C10 C11 1.376(5)
C10 H10 0.9500
C11 C12 1.394(5)
C11 H11 0.9500
C12 H12 0.9500
C13 C14 1.520(5)
C13 H13A 0.9900
C13 H13B 0.9900
C14 H14A 0.9900
C14 H14B 0.9900
C15 C16 1.510(5)
C15 H15A 0.9900
C15 H15B 0.9900
C16 H16A 0.9900
C16 H16B 0.9900

loop_
_geom_hbond_atom_site_label_D
_geom_hbond_atom_site_label_H
_geom_hbond_atom_site_label_A
_geom_hbond_site_symmetry_A
_geom_hbond_distance_DH
_geom_hbond_distance_HA
_geom_hbond_distance_DA
_geom_hbond_angle_DHA
O3 H3 O4 1_454 0.84 2.12 2.931(3) 161.2
O3 H3 O5 1_454 0.84 2.45 3.161(3) 142.8
O3 H3 N2 1_454 0.84 2.64 3.472(4) 170.6
O6 H6 O2 1_656 0.84 1.97 2.790(3) 164.7
N3 H3A O5 . 0.88 1.88 2.595(4) 137.7
N3 H3A O6 . 0.88 2.26 2.693(4) 110.4
C11 H11 O4 1_445 0.95 2.57 3.435(4) 152.2
C13 H13A O6 1_464 0.99 2.49 3.376(5) 149.2

loop_
_geom_torsion_atom_site_label_1
_geom_torsion_atom_site_label_2
_geom_torsion_atom_site_label_3
_geom_torsion_atom_site_label_4
_geom_torsion
C5 N1 C1 O1 178.4(3)
C13 N1 C1 O1 0.2(5)
C5 N1 C1 C2 -1.8(4)
C13 N1 C1 C2 179.9(3)
O1 C1 C2 C6 0.6(5)
N1 C1 C2 C6 -179.2(3)
O1 C1 C2 C3 -177.1(3)
N1 C1 C2 C3 3.1(4)
C6 C2 C3 C4 -178.1(3)
C1 C2 C3 C4 -0.4(4)
C6 C2 C3 C9 0.5(4)
C1 C2 C3 C9 178.2(3)
C9 C3 C4 C12 -3.1(5)
C2 C3 C4 C12 175.5(3)
C9 C3 C4 C5 177.8(3)
C2 C3 C4 C5 -3.5(4)
C1 N1 C5 O2 178.0(3)
C13 N1 C5 O2 -3.9(5)
C1 N1 C5 C4 -2.0(5)
C13 N1 C5 C4 176.2(3)
C12 C4 C5 O2 5.8(5)
C3 C4 C5 O2 -175.2(3)
C12 C4 C5 N1 -174.3(3)
C3 C4 C5 N1 4.8(5)
C3 C2 C6 C7 -1.7(4)
C1 C2 C6 C7 -179.4(3)
C2 C6 C7 N2 -179.1(3)
C2 C6 C7 C8 -1.8(5)
O4 N2 C7 C6 3.0(4)
O5 N2 C7 C6 -176.0(3)
O4 N2 C7 C8 -174.3(3)
O5 N2 C7 C8 6.7(4)
C15 N3 C8 C7 163.9(3)
C15 N3 C8 C9 -16.7(6)
C6 C7 C8 N3 -174.4(3)
N2 C7 C8 N3 2.7(5)
C6 C7 C8 C9 6.2(4)
N2 C7 C8 C9 -176.7(3)
C4 C3 C9 C10 4.7(4)
C2 C3 C9 C10 -174.0(3)
C4 C3 C9 C8 -177.4(3)
C2 C3 C9 C8 4.0(4)
N3 C8 C9 C10 -8.7(5)
C7 C8 C9 C10 170.7(3)
N3 C8 C9 C3 173.5(3)
C7 C8 C9 C3 -7.1(4)
C3 C9 C10 C11 -3.2(5)
C8 C9 C10 C11 178.9(3)
C9 C10 C11 C12 0.2(5)
C3 C4 C12 C11 0.0(5)
C5 C4 C12 C11 179.0(3)
C10 C11 C12 C4 1.5(5)
C5 N1 C13 C14 -87.6(4)
C1 N1 C13 C14 90.7(4)
N1 C13 C14 O3 -176.1(3)
C8 N3 C15 C16 -149.0(4)
N3 C15 C16 O6 -53.4(4)

loop_
_cod_related_entry_id
_cod_related_entry_database
_cod_related_entry_code
1 ChemSpider 10536014
